data_7235620
loop_
_publ_author_name
'Naveen, Naveen'
'Babu, Srinivasarao Arulananda'
'Kaur, Gurpreet'
'Aslam, Nayyar Ahmad'
'Karanam, Maheswararao'

_publ_section_title
;
 Glaser--Eglinton--Hay sp--sp coupling and macrocyclization: construction
 of a new class of polyether macrocycles having a 1,3-diyne unit
;
_journal_issue 36
_journal_name_full 'RSC Adv.'
_journal_page_first 18904
_journal_paper_doi 10.1039/C4RA02174F
_journal_volume 4
_journal_year 2014
_chemical_formula_moiety 'C30 H32 O5'
_chemical_formula_sum 'C30 H32 O5'
_chemical_formula_weight 472.56
_space_group_crystal_system triclinic
_space_group_IT_number 2
_space_group_name_Hall '-P 1'
_space_group_name_H-M_alt 'P -1'
_atom_sites_solution_hydrogens geom
_atom_sites_solution_primary direct
_atom_sites_solution_secondary difmap
_audit_creation_date 2013-04-10T18:48:03-00:00
_audit_creation_method 'WinGX routine CIF_UPDATE'
_cell_angle_alpha 77.626(3)
_cell_angle_beta 87.992(4)
_cell_angle_gamma 79.519(4)
_cell_formula_units_Z 4
_cell_length_a 8.6914(9)
_cell_length_b 12.4846(14)
_cell_length_c 25.241(3)
_cell_measurement_temperature 298(2)
_cell_volume 2630.6(5)
_computing_molecular_graphics
;
O. V. Dolomanov, L. J. Bourhis, R. J. Gildea, J. A. K. Howard and H. Puschmann,
OLEX2: a complete structure solution, refinement and analysis program.
        J. Appl. Cryst. (2009). 42, 339-341.
;
_computing_publication_material
;
O. V. Dolomanov, L. J. Bourhis, R. J. Gildea, J. A. K. Howard and H. Puschmann,
OLEX2: a complete structure solution, refinement and analysis program.
        J. Appl. Cryst. (2009). 42, 339-341.
;
_computing_structure_refinement
;
        SHELXL, G.M. Sheldrick, Acta Cryst.
        2008). A64, 112-122
;
_computing_structure_solution
;
        SHELXS, G.M. Sheldrick, Acta Cryst.
        (2008). A64, 112-122
;
_diffrn_ambient_temperature 298
_diffrn_measured_fraction_theta_full 0.994
_diffrn_measured_fraction_theta_max 0.962
_diffrn_radiation_monochromator graphite
_diffrn_radiation_type MoK\a
_diffrn_radiation_wavelength 0.71073
_diffrn_reflns_av_R_equivalents 0.1178
_diffrn_reflns_limit_h_max 10
_diffrn_reflns_limit_h_min -8
_diffrn_reflns_limit_k_max 14
_diffrn_reflns_limit_k_min -14
_diffrn_reflns_limit_l_max 30
_diffrn_reflns_limit_l_min -30
_diffrn_reflns_number 26776
_diffrn_reflns_theta_full 25
_diffrn_reflns_theta_max 25.48
_diffrn_reflns_theta_min 0.83
_diffrn_source 'sealed tube'
_exptl_absorpt_coefficient_mu 0.08
_exptl_absorpt_correction_T_max 0.7452
_exptl_absorpt_correction_T_min 0.6563
_exptl_absorpt_correction_type multi-scan
_exptl_absorpt_process_details
;
        SADABS-2008/1 (Bruker,2008) was used for absorption correction.
        R(int) was 0.0879 before and 0.0728 after correction.
        The Ratio of minimum to maximum transmission is 0.8807.
        The \l/2 correction factor is 0.0015.
;
_exptl_crystal_density_diffrn 1.193
_exptl_crystal_density_method 'not measured'
_exptl_crystal_F_000 1008
_exptl_crystal_size_max 0.3
_exptl_crystal_size_mid 0.3
_exptl_crystal_size_min 0.2
_refine_diff_density_max 0.182
_refine_diff_density_min -0.186
_refine_diff_density_rms 0.035
_refine_ls_extinction_method none
_refine_ls_goodness_of_fit_ref 0.906
_refine_ls_hydrogen_treatment constr
_refine_ls_matrix_type full
_refine_ls_number_parameters 631
_refine_ls_number_reflns 9406
_refine_ls_number_restraints 0
_refine_ls_restrained_S_all 0.906
_refine_ls_R_factor_all 0.2986
_refine_ls_R_factor_gt 0.0712
_refine_ls_shift/su_max 0
_refine_ls_shift/su_mean 0
_refine_ls_structure_factor_coef Fsqd
_refine_ls_weighting_details 'calc w=1/[\s^2^(Fo^2^)+(0.0726P)^2^+0.0000P] where P=(Fo^2^+2Fc^2^)/3'
_refine_ls_weighting_scheme calc
_refine_ls_wR_factor_gt 0.1421
_refine_ls_wR_factor_ref 0.2264
_reflns_number_gt 2473
_reflns_number_total 9406
_reflns_threshold_expression >2sigma(I)
_cod_data_source_file c4ra02174f2.cif
_cod_data_source_block nm819a
_cod_database_code 7235620

loop_
_space_group_symop_id
_space_group_symop_operation_xyz
1 'x, y, z'
2 '-x, -y, -z'

loop_
_atom_site_label
_atom_site_type_symbol
_atom_site_fract_x
_atom_site_fract_y
_atom_site_fract_z
_atom_site_U_iso_or_equiv
_atom_site_adp_type
_atom_site_occupancy
_atom_site_symmetry_multiplicity
_atom_site_calc_flag
_atom_site_refinement_flags
O1 O 0.3679(4) 0.8349(3) 0.27820(16) 0.0881(12) Uani 1 1 d .
O2 O 0.9319(5) 0.2207(4) 0.32259(18) 0.1079(14) Uani 1 1 d .
O3 O 0.7992(6) 0.3822(4) 0.42818(16) 0.1079(15) Uani 1 1 d .
O4 O 0.4725(6) 0.4360(5) 0.4453(2) 0.1243(17) Uani 1 1 d .
O5 O 0.2649(5) 0.5782(4) 0.36704(16) 0.0947(13) Uani 1 1 d .
O6 O 0.8120(4) 0.8814(3) 0.13250(16) 0.0843(12) Uani 1 1 d .
O7 O 1.3661(5) 0.2683(4) 0.24477(18) 0.1166(15) Uani 1 1 d .
O8 O 1.2545(5) 0.3959(4) 0.10350(14) 0.0950(13) Uani 1 1 d .
O9 O 0.9348(5) 0.4491(4) 0.07337(19) 0.0988(13) Uani 1 1 d .
O10 O 0.7139(5) 0.6136(3) 0.10992(15) 0.0819(11) Uani 1 1 d .
C1 C 0.3772(8) 0.7585(6) 0.2436(2) 0.096(2) Uani 1 1 d .
C2 C 0.5097(10) 0.6611(7) 0.2559(3) 0.085(2) Uani 1 1 d .
C3 C 0.6118(11) 0.5833(7) 0.2646(3) 0.087(2) Uani 1 1 d .
C4 C 0.7320(10) 0.4931(7) 0.2751(3) 0.085(2) Uani 1 1 d .
C5 C 0.8372(10) 0.4181(7) 0.2859(3) 0.091(2) Uani 1 1 d .
C6 C 0.9701(8) 0.3256(6) 0.3007(3) 0.110(2) Uani 1 1 d .
C7 C 0.8568(8) 0.2169(5) 0.3738(3) 0.0869(19) Uani 1 1 d .
C8 C 0.9617(8) 0.2201(6) 0.4191(3) 0.0775(17) Uani 1 1 d .
C9 C 1.0907(11) 0.1382(7) 0.4347(4) 0.122(3) Uani 1 1 d .
C10 C 1.1754(11) 0.1372(8) 0.4790(5) 0.153(4) Uani 1 1 d .
C11 C 1.1358(10) 0.2174(9) 0.5082(3) 0.127(3) Uani 1 1 d .
C12 C 1.0093(10) 0.3011(6) 0.4931(3) 0.096(2) Uani 1 1 d .
C13 C 0.9225(8) 0.3014(6) 0.4481(3) 0.0772(18) Uani 1 1 d .
C14 C 0.7297(8) 0.4600(6) 0.4593(2) 0.0936(19) Uani 1 1 d .
C15 C 0.5752(9) 0.5135(5) 0.4337(3) 0.101(2) Uani 1 1 d .
C16 C 0.4165(11) 0.4040(5) 0.4024(4) 0.125(3) Uani 1 1 d .
C17 C 0.2538(8) 0.4651(6) 0.3874(2) 0.098(2) Uani 1 1 d .
C18 C 0.1349(9) 0.6560(6) 0.3537(2) 0.0744(17) Uani 1 1 d .
C19 C -0.0159(11) 0.6341(7) 0.3568(2) 0.097(2) Uani 1 1 d .
C20 C -0.1403(9) 0.7181(10) 0.3426(3) 0.106(3) Uani 1 1 d .
C21 C -0.1160(10) 0.8266(8) 0.3253(3) 0.104(2) Uani 1 1 d .
C22 C 0.0340(11) 0.8477(6) 0.3217(2) 0.092(2) Uani 1 1 d .
C23 C 0.1607(8) 0.7643(6) 0.3364(2) 0.0715(17) Uani 1 1 d .
C24 C 0.3255(7) 0.7900(5) 0.3328(2) 0.0724(16) Uani 1 1 d .
C25 C 0.3478(7) 0.8764(5) 0.3649(2) 0.0890(18) Uani 1 1 d .
C26 C 0.3159(9) 0.8415(5) 0.4234(3) 0.109(2) Uani 1 1 d .
C27 C 0.4066(10) 0.8244(6) 0.4614(3) 0.140(3) Uani 1 1 d .
C28 C 0.7851(9) 0.1085(5) 0.3854(3) 0.121(3) Uani 1 1 d .
C29 C 0.6582(14) 0.1188(7) 0.3489(4) 0.158(4) Uani 1 1 d .
C30 C 0.5181(13) 0.1106(7) 0.3677(4) 0.182(4) Uani 1 1 d .
C31 C 0.8152(7) 0.8147(6) 0.1859(2) 0.096(2) Uani 1 1 d .
C32 C 0.9404(8) 0.7183(7) 0.1954(2) 0.080(2) Uani 1 1 d .
C33 C 1.0377(9) 0.6396(7) 0.2061(2) 0.078(2) Uani 1 1 d .
C34 C 1.1559(9) 0.5468(7) 0.2171(2) 0.080(2) Uani 1 1 d .
C35 C 1.2609(9) 0.4694(6) 0.2251(2) 0.081(2) Uani 1 1 d .
C36 C 1.3968(8) 0.3765(6) 0.2350(3) 0.101(2) Uani 1 1 d .
C37 C 1.2996(8) 0.2414(5) 0.2005(3) 0.095(2) Uani 1 1 d .
C38 C 1.4136(8) 0.2402(5) 0.1522(3) 0.086(2) Uani 1 1 d .
C39 C 1.5494(10) 0.1617(6) 0.1543(3) 0.120(3) Uani 1 1 d .
C40 C 1.6474(9) 0.1594(7) 0.1103(4) 0.126(3) Uani 1 1 d .
C41 C 1.6135(9) 0.2350(8) 0.0623(4) 0.117(3) Uani 1 1 d .
C42 C 1.4817(9) 0.3154(6) 0.0583(3) 0.0940(19) Uani 1 1 d .
C43 C 1.3837(8) 0.3181(6) 0.1037(3) 0.0803(18) Uani 1 1 d .
C44 C 1.1973(7) 0.4711(5) 0.0543(2) 0.0832(17) Uani 1 1 d .
C45 C 1.0366(8) 0.5274(5) 0.0665(2) 0.0859(18) Uani 1 1 d .
C46 C 0.8561(8) 0.4310(5) 0.1232(3) 0.104(2) Uani 1 1 d .
C47 C 0.6969(7) 0.5005(5) 0.1191(2) 0.0867(18) Uani 1 1 d .
C48 C 0.5846(8) 0.6955(6) 0.1031(2) 0.0694(16) Uani 1 1 d .
C49 C 0.4338(9) 0.6744(5) 0.1063(2) 0.0820(18) Uani 1 1 d .
C50 C 0.3088(8) 0.7608(8) 0.0990(2) 0.088(2) Uani 1 1 d .
C51 C 0.3337(9) 0.8684(7) 0.0899(2) 0.088(2) Uani 1 1 d .
C52 C 0.4835(9) 0.8903(5) 0.0876(2) 0.0854(18) Uani 1 1 d .
C53 C 0.6147(7) 0.8038(5) 0.09419(19) 0.0617(15) Uani 1 1 d .
C54 C 0.7821(6) 0.8262(4) 0.0917(2) 0.0696(16) Uani 1 1 d .
C55 C 0.8194(6) 0.9008(5) 0.0377(2) 0.0806(17) Uani 1 1 d .
C56 C 0.8143(8) 0.8466(5) -0.0090(3) 0.0936(19) Uani 1 1 d .
C57 C 0.9353(9) 0.8165(5) -0.0379(3) 0.132(3) Uani 1 1 d .
C58 C 1.2494(10) 0.1275(6) 0.2236(3) 0.138(3) Uani 1 1 d .
C59 C 1.1585(16) 0.0943(8) 0.1916(5) 0.196(5) Uani 1 1 d .
C60 C 1.0260(14) 0.0735(9) 0.1926(4) 0.244(7) Uani 1 1 d .
H1A H 0.3878 0.7982 0.2065 0.115 Uiso 1 1 calc R
H1B H 0.2797 0.7304 0.2459 0.115 Uiso 1 1 calc R
H6A H 1.0331 0.3201 0.2686 0.132 Uiso 1 1 calc R
H6B H 1.0346 0.3441 0.3268 0.132 Uiso 1 1 calc R
H7 H 0.7709 0.2809 0.3703 0.104 Uiso 1 1 calc R
H9 H 1.12 0.0833 0.4147 0.147 Uiso 1 1 calc R
H10 H 1.2614 0.081 0.4895 0.183 Uiso 1 1 calc R
H11 H 1.1944 0.2157 0.5386 0.153 Uiso 1 1 calc R
H12 H 0.9824 0.3567 0.5128 0.115 Uiso 1 1 calc R
H14A H 0.795 0.5154 0.459 0.112 Uiso 1 1 calc R
H14B H 0.7163 0.4225 0.4965 0.112 Uiso 1 1 calc R
H15A H 0.5331 0.5791 0.4479 0.121 Uiso 1 1 calc R
H15B H 0.5871 0.5364 0.3948 0.121 Uiso 1 1 calc R
H16A H 0.4164 0.3245 0.4116 0.15 Uiso 1 1 calc R
H16B H 0.4849 0.4186 0.3715 0.15 Uiso 1 1 calc R
H17A H 0.2107 0.435 0.36 0.118 Uiso 1 1 calc R
H17B H 0.1864 0.458 0.419 0.118 Uiso 1 1 calc R
H19 H -0.0324 0.5613 0.3686 0.116 Uiso 1 1 calc R
H20 H -0.2413 0.7027 0.3447 0.128 Uiso 1 1 calc R
H21 H -0.2006 0.8847 0.3162 0.125 Uiso 1 1 calc R
H22 H 0.0502 0.9204 0.3089 0.11 Uiso 1 1 calc R
H24 H 0.3991 0.7209 0.3466 0.087 Uiso 1 1 calc R
H25A H 0.4545 0.8897 0.3604 0.107 Uiso 1 1 calc R
H25B H 0.2785 0.9459 0.3504 0.107 Uiso 1 1 calc R
H26 H 0.2141 0.8313 0.4323 0.131 Uiso 1 1 calc R
H27A H 0.51 0.8333 0.4551 0.168 Uiso 1 1 calc R
H27B H 0.3721 0.8026 0.4967 0.168 Uiso 1 1 calc R
H28A H 0.8652 0.0457 0.3814 0.145 Uiso 1 1 calc R
H28B H 0.7476 0.0947 0.4225 0.145 Uiso 1 1 calc R
H29 H 0.6758 0.1312 0.3117 0.189 Uiso 1 1 calc R
H30A H 0.5005 0.0981 0.4049 0.218 Uiso 1 1 calc R
H30B H 0.4358 0.1172 0.3439 0.218 Uiso 1 1 calc R
H31A H 0.7159 0.7893 0.1929 0.115 Uiso 1 1 calc R
H31B H 0.826 0.8606 0.2116 0.115 Uiso 1 1 calc R
H36A H 1.4652 0.3859 0.2038 0.122 Uiso 1 1 calc R
H36B H 1.4545 0.3838 0.2659 0.122 Uiso 1 1 calc R
H37 H 1.2057 0.2971 0.1887 0.114 Uiso 1 1 calc R
H39 H 1.5752 0.1092 0.1863 0.144 Uiso 1 1 calc R
H40 H 1.7379 0.1057 0.1132 0.151 Uiso 1 1 calc R
H41 H 1.6795 0.2318 0.0327 0.141 Uiso 1 1 calc R
H42 H 1.4574 0.3674 0.0261 0.113 Uiso 1 1 calc R
H44A H 1.1929 0.4307 0.0257 0.1 Uiso 1 1 calc R
H44B H 1.2649 0.5255 0.0428 0.1 Uiso 1 1 calc R
H45A H 1.039 0.5558 0.0993 0.103 Uiso 1 1 calc R
H45B H 0.9999 0.5897 0.037 0.103 Uiso 1 1 calc R
H46A H 0.9158 0.4492 0.1508 0.124 Uiso 1 1 calc R
H46B H 0.8477 0.3529 0.1341 0.124 Uiso 1 1 calc R
H47A H 0.6395 0.488 0.0894 0.104 Uiso 1 1 calc R
H47B H 0.6396 0.481 0.1524 0.104 Uiso 1 1 calc R
H49 H 0.4168 0.6012 0.1135 0.098 Uiso 1 1 calc R
H50 H 0.2073 0.7464 0.1003 0.106 Uiso 1 1 calc R
H51 H 0.2489 0.927 0.0852 0.106 Uiso 1 1 calc R
H52 H 0.4984 0.9638 0.0817 0.103 Uiso 1 1 calc R
H54 H 0.8545 0.7548 0.0965 0.084 Uiso 1 1 calc R
H55A H 0.7445 0.97 0.0316 0.097 Uiso 1 1 calc R
H55B H 0.9228 0.9186 0.04 0.097 Uiso 1 1 calc R
H56 H 0.718 0.8331 -0.0182 0.112 Uiso 1 1 calc R
H57A H 1.0334 0.8287 -0.0298 0.158 Uiso 1 1 calc R
H57B H 0.9235 0.7829 -0.0666 0.158 Uiso 1 1 calc R
H58A H 1.343 0.0711 0.2319 0.166 Uiso 1 1 calc R
H58B H 1.1948 0.1316 0.2575 0.166 Uiso 1 1 calc R
H59 H 1.2093 0.084 0.1596 0.235 Uiso 1 1 calc R
H60A H 0.9623 0.0805 0.2225 0.293 Uiso 1 1 calc R
H60B H 0.9891 0.0507 0.1634 0.293 Uiso 1 1 calc R

loop_
_atom_site_aniso_label
_atom_site_aniso_U_11
_atom_site_aniso_U_22
_atom_site_aniso_U_33
_atom_site_aniso_U_23
_atom_site_aniso_U_13
_atom_site_aniso_U_12
O1 0.110(3) 0.093(3) 0.070(3) -0.013(3) 0.001(2) -0.044(2)
O2 0.124(4) 0.103(4) 0.104(3) -0.040(3) 0.026(3) -0.021(3)
O3 0.116(4) 0.112(4) 0.092(3) -0.050(3) -0.006(3) 0.024(3)
O4 0.120(4) 0.145(5) 0.098(4) 0.005(3) -0.007(3) -0.032(3)
O5 0.091(3) 0.075(3) 0.114(3) 0.006(3) -0.009(3) -0.032(3)
O6 0.110(3) 0.080(3) 0.073(3) -0.022(3) -0.001(2) -0.035(2)
O7 0.127(4) 0.122(4) 0.098(4) -0.002(3) -0.017(3) -0.035(3)
O8 0.093(3) 0.110(3) 0.062(3) -0.006(3) -0.008(2) 0.020(3)
O9 0.091(3) 0.102(4) 0.119(4) -0.057(3) 0.002(3) -0.018(3)
O10 0.074(3) 0.060(3) 0.116(3) -0.020(2) 0.010(2) -0.024(2)
C1 0.108(6) 0.136(7) 0.053(4) -0.007(5) 0.005(4) -0.061(5)
C2 0.101(7) 0.105(7) 0.060(4) -0.012(5) 0.008(5) -0.052(5)
C3 0.119(8) 0.099(7) 0.057(4) -0.018(5) 0.012(5) -0.059(5)
C4 0.100(7) 0.099(7) 0.066(5) -0.021(5) 0.016(5) -0.047(5)
C5 0.103(6) 0.095(7) 0.085(5) -0.023(5) 0.029(5) -0.044(5)
C6 0.110(6) 0.094(6) 0.136(6) -0.034(5) 0.053(5) -0.042(5)
C7 0.111(5) 0.071(5) 0.091(5) -0.041(4) 0.046(5) -0.029(4)
C8 0.080(5) 0.080(5) 0.074(5) -0.014(5) 0.004(4) -0.020(4)
C9 0.126(7) 0.118(7) 0.115(7) -0.037(5) -0.002(5) 0.010(6)
C10 0.138(8) 0.167(10) 0.136(9) -0.032(7) -0.021(7) 0.023(7)
C11 0.095(7) 0.175(10) 0.108(7) -0.023(6) -0.005(5) -0.023(6)
C12 0.081(5) 0.131(7) 0.087(5) -0.039(5) 0.017(4) -0.036(5)
C13 0.083(5) 0.077(5) 0.080(5) -0.029(5) 0.016(5) -0.025(4)
C14 0.102(6) 0.095(5) 0.093(5) -0.042(4) 0.016(4) -0.020(4)
C15 0.132(7) 0.074(5) 0.095(5) -0.015(4) 0.027(5) -0.025(5)
C16 0.161(9) 0.058(5) 0.148(8) -0.012(5) 0.026(7) -0.014(5)
C17 0.143(7) 0.073(5) 0.091(5) -0.011(4) 0.001(4) -0.058(5)
C18 0.085(6) 0.091(6) 0.056(4) -0.011(4) 0.008(4) -0.043(5)
C19 0.099(6) 0.129(7) 0.075(5) -0.025(4) 0.015(5) -0.053(6)
C20 0.083(6) 0.172(9) 0.084(5) -0.047(6) 0.011(4) -0.051(7)
C21 0.090(7) 0.133(8) 0.088(5) -0.040(5) -0.005(4) 0.000(5)
C22 0.100(6) 0.103(6) 0.078(5) -0.017(4) 0.002(4) -0.038(5)
C23 0.070(5) 0.087(5) 0.058(4) -0.012(4) -0.010(3) -0.018(5)
C24 0.097(5) 0.072(4) 0.049(4) 0.006(3) -0.008(3) -0.037(3)
C25 0.112(5) 0.077(5) 0.087(5) -0.018(4) -0.003(4) -0.038(4)
C26 0.150(7) 0.099(6) 0.090(6) -0.019(5) -0.012(5) -0.048(5)
C27 0.178(9) 0.148(8) 0.099(6) -0.032(5) -0.027(6) -0.029(6)
C28 0.165(8) 0.090(6) 0.117(6) -0.035(5) -0.029(5) -0.024(5)
C29 0.244(13) 0.116(7) 0.135(8) -0.028(6) 0.025(9) -0.093(8)
C30 0.245(13) 0.130(8) 0.197(11) -0.035(7) -0.001(9) -0.101(8)
C31 0.108(6) 0.123(6) 0.058(4) -0.005(4) -0.005(4) -0.040(5)
C32 0.086(6) 0.099(6) 0.061(4) -0.009(4) 0.000(4) -0.041(4)
C33 0.098(6) 0.080(6) 0.061(4) -0.004(4) -0.005(4) -0.038(4)
C34 0.102(6) 0.090(6) 0.061(4) -0.020(5) 0.007(4) -0.048(5)
C35 0.091(6) 0.093(6) 0.066(4) -0.019(4) 0.008(4) -0.038(4)
C36 0.105(6) 0.098(6) 0.109(5) -0.013(5) -0.003(4) -0.048(5)
C37 0.085(5) 0.091(6) 0.101(6) 0.014(4) -0.013(5) -0.033(4)
C38 0.084(5) 0.054(4) 0.113(6) -0.017(4) -0.036(5) 0.009(4)
C39 0.122(7) 0.096(6) 0.135(7) -0.017(5) -0.013(6) -0.005(6)
C40 0.106(7) 0.092(6) 0.170(9) -0.031(6) -0.037(7) 0.017(5)
C41 0.082(6) 0.129(7) 0.155(8) -0.072(6) 0.007(5) -0.007(5)
C42 0.092(5) 0.104(6) 0.094(5) -0.039(4) -0.012(5) -0.017(5)
C43 0.073(5) 0.086(5) 0.083(5) -0.027(5) -0.011(5) -0.005(4)
C44 0.088(5) 0.090(5) 0.068(4) -0.006(4) -0.011(4) -0.016(4)
C45 0.109(6) 0.063(5) 0.080(4) -0.013(3) -0.024(4) 0.000(4)
C46 0.141(7) 0.071(5) 0.096(5) -0.011(4) 0.002(5) -0.018(5)
C47 0.097(5) 0.068(5) 0.103(5) -0.020(4) 0.016(4) -0.035(4)
C48 0.070(5) 0.082(6) 0.060(4) -0.022(3) 0.007(3) -0.017(4)
C49 0.077(5) 0.095(6) 0.080(4) -0.022(4) 0.005(4) -0.027(5)
C50 0.065(5) 0.123(7) 0.079(4) -0.016(5) 0.001(3) -0.027(5)
C51 0.078(6) 0.109(7) 0.069(4) -0.011(4) 0.003(4) -0.003(4)
C52 0.108(6) 0.070(5) 0.073(4) -0.012(3) 0.003(4) -0.008(5)
C53 0.075(5) 0.060(4) 0.050(3) -0.011(3) 0.000(3) -0.015(4)
C54 0.083(5) 0.067(4) 0.062(4) -0.010(3) 0.011(3) -0.027(3)
C55 0.091(5) 0.080(5) 0.068(4) -0.007(4) 0.004(3) -0.018(3)
C56 0.116(6) 0.079(5) 0.084(5) -0.005(4) 0.006(4) -0.028(4)
C57 0.148(7) 0.118(6) 0.114(6) -0.020(5) 0.040(5) 0.002(5)
C58 0.167(8) 0.075(6) 0.158(8) 0.014(5) -0.040(6) -0.025(5)
C59 0.248(15) 0.137(9) 0.200(11) 0.025(7) -0.116(10) -0.081(9)
C60 0.265(15) 0.283(14) 0.184(10) 0.084(8) -0.107(10) -0.187(12)

loop_
_atom_type_symbol
_atom_type_description
_atom_type_scat_dispersion_real
_atom_type_scat_dispersion_imag
_atom_type_scat_source
C C 0.0033 0.0016 'International Tables Vol C Tables 4.2.6.8 and 6.1.1.4'
H H 0 0 'International Tables Vol C Tables 4.2.6.8 and 6.1.1.4'
O O 0.0106 0.006 'International Tables Vol C Tables 4.2.6.8 and 6.1.1.4'

loop_
_geom_angle_atom_site_label_1
_geom_angle_atom_site_label_2
_geom_angle_atom_site_label_3
_geom_angle
O1 C1 C2 114.9(5)
C3 C2 C1 178.1(9)
C2 C3 C4 179.3(9)
C5 C4 C3 176.9(9)
C4 C5 C6 178.3(9)
O2 C6 C5 116.0(6)
C8 C7 C28 111.6(6)
O2 C7 C8 114.5(5)
O2 C7 C28 105.8(5)
C9 C8 C7 121.6(8)
C13 C8 C7 119.2(7)
C13 C8 C9 119.1(7)
C10 C9 C8 120.4(8)
C11 C10 C9 120.6(9)
C10 C11 C12 120.2(9)
C11 C12 C13 119.0(8)
C8 C13 C12 120.6(7)
O3 C13 C8 115.2(7)
O3 C13 C12 124.1(7)
O3 C14 C15 106.5(5)
O4 C15 C14 108.7(5)
O4 C16 C17 111.4(6)
O5 C17 C16 106.8(5)
C19 C18 C23 120.2(7)
O5 C18 C19 124.7(7)
O5 C18 C23 115.1(7)
C20 C19 C18 120.6(8)
C19 C20 C21 119.8(8)
C22 C21 C20 119.4(7)
C23 C22 C21 121.6(7)
C18 C23 C24 120.9(6)
C22 C23 C18 118.4(6)
C22 C23 C24 120.7(7)
C23 C24 C25 113.4(5)
O1 C24 C23 112.1(4)
O1 C24 C25 105.1(5)
C26 C25 C24 112.8(5)
C27 C26 C25 128.1(8)
C29 C28 C7 110.5(6)
C30 C29 C28 120.1(11)
C1 O1 C24 113.4(4)
C6 O2 C7 112.2(5)
C13 O3 C14 120.6(5)
C16 O4 C15 117.3(6)
C18 O5 C17 120.6(5)
O6 C31 C32 114.1(5)
C33 C32 C31 175.9(7)
C32 C33 C34 178.1(7)
C35 C34 C33 177.4(7)
C34 C35 C36 177.3(8)
O7 C36 C35 117.4(6)
C38 C37 C58 113.9(6)
O7 C37 C38 112.0(5)
O7 C37 C58 104.8(6)
C39 C38 C37 122.4(7)
C39 C38 C43 116.3(7)
C43 C38 C37 121.3(6)
C40 C39 C38 121.8(8)
C41 C40 C39 121.0(8)
C42 C41 C40 119.6(8)
C41 C42 C43 119.0(7)
C38 C43 C42 122.3(7)
O8 C43 C38 115.1(6)
O8 C43 C42 122.6(7)
O8 C44 C45 106.3(4)
O9 C45 C44 108.7(5)
O9 C46 C47 111.0(5)
O10 C47 C46 108.0(5)
C49 C48 C53 121.5(6)
O10 C48 C49 123.3(6)
O10 C48 C53 115.2(6)
C50 C49 C48 120.3(6)
C51 C50 C49 119.9(7)
C50 C51 C52 120.3(6)
C51 C52 C53 121.4(6)
C48 C53 C52 116.6(6)
C48 C53 C54 121.1(6)
C52 C53 C54 122.3(6)
C53 C54 C55 113.0(4)
O6 C54 C53 111.9(4)
O6 C54 C55 105.8(4)
C56 C55 C54 112.3(5)
C57 C56 C55 124.6(7)
C59 C58 C37 115.6(7)
C60 C59 C58 137.5(15)
C54 O6 C31 113.9(4)
C36 O7 C37 114.2(5)
C43 O8 C44 120.9(5)
C46 O9 C45 116.4(5)
C48 O10 C47 119.9(5)

loop_
_geom_bond_atom_site_label_1
_geom_bond_atom_site_label_2
_geom_bond_distance
O1 C1 1.415(6)
O1 C24 1.435(5)
O2 C6 1.402(6)
O2 C7 1.423(6)
O3 C13 1.358(7)
O3 C14 1.415(6)
O4 C15 1.412(7)
O4 C16 1.364(8)
O5 C17 1.416(6)
O5 C18 1.349(6)
O6 C31 1.424(6)
O6 C54 1.412(5)
O7 C36 1.393(6)
O7 C37 1.404(7)
O8 C43 1.344(6)
O8 C44 1.429(5)
O9 C45 1.415(6)
O9 C46 1.406(6)
O10 C47 1.415(6)
O10 C48 1.364(6)
C2 C1 1.502(9)
C3 C2 1.178(9)
C4 C3 1.375(9)
C4 C5 1.176(9)
C5 C6 1.473(9)
C7 C28 1.559(8)
C8 C7 1.498(8)
C8 C9 1.378(8)
C8 C13 1.363(7)
C9 C10 1.358(10)
C11 C10 1.354(10)
C12 C11 1.374(8)
C13 C12 1.385(8)
C14 C15 1.488(7)
C17 C16 1.499(8)
C18 C19 1.383(8)
C18 C23 1.385(7)
C19 C20 1.361(8)
C21 C20 1.384(8)
C22 C21 1.373(8)
C23 C22 1.372(7)
C23 C24 1.520(7)
C25 C24 1.522(7)
C25 C26 1.478(8)
C26 C27 1.222(7)
C28 C29 1.433(11)
C29 C30 1.306(10)
C32 C31 1.452(8)
C33 C32 1.163(8)
C33 C34 1.387(9)
C35 C34 1.190(8)
C35 C36 1.483(8)
C37 C58 1.551(8)
C38 C37 1.545(8)
C38 C39 1.385(8)
C38 C43 1.388(7)
C39 C40 1.377(9)
C41 C40 1.371(9)
C42 C41 1.370(8)
C43 C42 1.406(7)
C44 C45 1.499(7)
C47 C46 1.488(7)
C48 C49 1.379(7)
C49 C50 1.371(7)
C51 C50 1.369(7)
C52 C51 1.375(7)
C53 C48 1.393(7)
C53 C52 1.408(7)
C53 C54 1.528(7)
C54 C55 1.537(6)
C55 C56 1.483(7)
C56 C57 1.304(7)
C58 C59 1.326(10)
C59 C60 1.223(12)
